data_4114720
loop_
_publ_author_name
'Steven R. Angle'
'Nahla A. El-Said'

_publ_section_title
;
 Stereoselective Synthesis of Tetrahydrofurans via Formal
 [3+2]-Cycloaddition of Aldehydes and Allylsilanes. Formal Total Synthesis
 of the Muscarine Alkaloids (-)-Allomuscarine and (+)-Epimuscarine
;
_journal_name_full 'Journal of the American Chemical Society'
_journal_page_first 3608
_journal_page_last 3613
_journal_paper_doi 10.1021/ja012193b
_journal_volume 124
_journal_year 2002
_chemical_formula_sum 'C21 H20 N2 O9'
_chemical_formula_weight 444.39
_chemical_name_systematic
; 
 ? 
;
_space_group_IT_number 4
_symmetry_cell_setting monoclinic
_symmetry_space_group_name_Hall 'P 2yb'
_symmetry_space_group_name_H-M 'P 1 21 1'
_atom_sites_solution_hydrogens geom
_atom_sites_solution_primary direct
_atom_sites_solution_secondary difmap
_audit_creation_method SHELXL-97
_cell_angle_alpha 90.00
_cell_angle_beta 106.319(3)
_cell_angle_gamma 90.00
_cell_formula_units_Z 2
_cell_length_a 6.9620(10)
_cell_length_b 20.910(3)
_cell_length_c 7.2754(11)
_cell_measurement_temperature 213(2)
_cell_volume 1016.4(3)
_computing_cell_refinement 'Bruker SMART'
_computing_data_collection 'Bruker SMART'
_computing_data_reduction 'Bruker SHELXTL'
_computing_molecular_graphics 'Bruker SHELXTL'
_computing_publication_material 'Bruker SHELXTL'
_computing_structure_refinement 'SHELXL-97 (Sheldrick, 1997)'
_computing_structure_solution 'SHELXS-97 (Sheldrick, 1990)'
_diffrn_ambient_temperature 213(2)
_diffrn_measured_fraction_theta_full 1.000
_diffrn_measured_fraction_theta_max 1.000
_diffrn_measurement_device_type 'CCD area detector'
_diffrn_measurement_method 'phi and omega scans'
_diffrn_radiation_monochromator graphite
_diffrn_radiation_source 'Normal-focus sealed tube'
_diffrn_radiation_type MoK\a
_diffrn_radiation_wavelength 0.71073
_diffrn_reflns_av_R_equivalents 0.0348
_diffrn_reflns_av_sigmaI/netI 0.0456
_diffrn_reflns_limit_h_max 8
_diffrn_reflns_limit_h_min -8
_diffrn_reflns_limit_k_max 26
_diffrn_reflns_limit_k_min -21
_diffrn_reflns_limit_l_max 9
_diffrn_reflns_limit_l_min -8
_diffrn_reflns_number 6183
_diffrn_reflns_theta_full 26.37
_diffrn_reflns_theta_max 26.37
_diffrn_reflns_theta_min 1.95
_exptl_absorpt_coefficient_mu 0.115
_exptl_absorpt_correction_type none
_exptl_crystal_colour colorless
_exptl_crystal_density_diffrn 1.452
_exptl_crystal_description 'Frag. of ne'
_exptl_crystal_F_000 464
_exptl_crystal_size_max .10
_exptl_crystal_size_mid .12
_exptl_crystal_size_min .40
_refine_diff_density_max 0.164
_refine_diff_density_min -0.180
_refine_diff_density_rms 0.036
_refine_ls_abs_structure_details 'Flack H D (1983), Acta Cryst. A39, 876-881'
_refine_ls_abs_structure_Flack -1.0(8)
_refine_ls_extinction_method none
_refine_ls_goodness_of_fit_ref 1.013
_refine_ls_hydrogen_treatment mixed
_refine_ls_matrix_type full
_refine_ls_number_parameters 291
_refine_ls_number_reflns 3680
_refine_ls_number_restraints 1
_refine_ls_restrained_S_all 1.013
_refine_ls_R_factor_all 0.0457
_refine_ls_R_factor_gt 0.0356
_refine_ls_shift/su_max 0.001
_refine_ls_shift/su_mean 0.000
_refine_ls_structure_factor_coef Fsqd
_refine_ls_weighting_details 'calc w=1/[\s^2^(Fo^2^)+(0.0400P)^2^+0.0000P] where P=(Fo^2^+2Fc^2^)/3'
_refine_ls_weighting_scheme calc
_refine_ls_wR_factor_gt 0.0793
_refine_ls_wR_factor_ref 0.0840
_reflns_number_gt 3095
_reflns_number_total 3680
_reflns_threshold_expression >2sigma(I)
_cod_data_source_file ja012193b_s8_5.cif
_cod_data_source_block sa111m
_cod_database_code 4114720

loop_
_symmetry_equiv_pos_as_xyz
'x, y, z'
'-x, y+1/2, -z'

loop_
_atom_site_label
_atom_site_type_symbol
_atom_site_fract_x
_atom_site_fract_y
_atom_site_fract_z
_atom_site_U_iso_or_equiv
_atom_site_adp_type
_atom_site_occupancy
_atom_site_symmetry_multiplicity
_atom_site_calc_flag
_atom_site_refinement_flags
O1 O 0.53174(19) 0.96897(7) 0.04237(19) 0.0354(3) Uani 1 1 d .
C2 C 0.6631(3) 1.00301(11) 0.2012(3) 0.0329(5) Uani 1 1 d .
H2A H 0.6070 1.0459 0.2114 0.039 Uiso 1 1 calc R
C3 C 0.8599(3) 1.01000(10) 0.1504(3) 0.0292(4) Uani 1 1 d .
H3A H 0.9774 1.0103 0.2650 0.035 Uiso 1 1 calc R
C4 C 0.8591(3) 0.95302(9) 0.0220(3) 0.0281(4) Uani 1 1 d .
H4A H 0.8887 0.9144 0.1040 0.034 Uiso 1 1 calc R
C5 C 0.6394(3) 0.95063(10) -0.0902(3) 0.0295(4) Uani 1 1 d .
H5A H 0.6159 0.9836 -0.1917 0.035 Uiso 1 1 calc R
C6 C 0.5601(3) 0.88822(10) -0.1827(3) 0.0358(5) Uani 1 1 d .
H6A H 0.4151 0.8913 -0.2400 0.043 Uiso 1 1 calc R
H6B H 0.6224 0.8782 -0.2845 0.043 Uiso 1 1 calc R
C7 C 1.0081(3) 0.95526(11) -0.0961(3) 0.0379(5) Uani 1 1 d .
H7A H 1.1433 0.9542 -0.0113 0.057 Uiso 1 1 calc R
H7B H 0.9887 0.9943 -0.1710 0.057 Uiso 1 1 calc R
H7C H 0.9873 0.9186 -0.1813 0.057 Uiso 1 1 calc R
C8 C 0.6836(4) 0.96627(14) 0.3859(3) 0.0528(7) Uani 1 1 d .
H8A H 0.5519 0.9586 0.4021 0.079 Uiso 1 1 calc R
H8B H 0.7628 0.9910 0.4933 0.079 Uiso 1 1 calc R
H8C H 0.7492 0.9257 0.3803 0.079 Uiso 1 1 calc R
O2 O 0.6048(2) 0.83788(7) -0.03856(19) 0.0359(4) Uani 1 1 d .
O3 O 0.5521(3) 0.76618(8) -0.2757(2) 0.0537(5) Uani 1 1 d .
C9 C 0.5920(3) 0.77861(10) -0.1078(3) 0.0316(5) Uani 1 1 d .
C10 C 0.6273(3) 0.72849(10) 0.0461(3) 0.0287(5) Uani 1 1 d .
C11 C 0.6354(3) 0.66501(11) -0.0102(3) 0.0316(5) Uani 1 1 d .
H11A H 0.6224 0.6553 -0.1393 0.038 Uiso 1 1 calc R
C12 C 0.6623(3) 0.61643(11) 0.1226(3) 0.0309(5) Uani 1 1 d .
H12A H 0.6705 0.5736 0.0866 0.037 Uiso 1 1 calc R
C13 C 0.6769(3) 0.63263(10) 0.3104(3) 0.0291(5) Uani 1 1 d .
C14 C 0.6676(3) 0.69465(10) 0.3707(3) 0.0327(5) Uani 1 1 d .
H14A H 0.6759 0.7038 0.4992 0.039 Uiso 1 1 calc R
C15 C 0.6456(3) 0.74330(10) 0.2366(3) 0.0313(5) Uani 1 1 d .
H15A H 0.6431 0.7862 0.2745 0.038 Uiso 1 1 calc R
N1 N 0.6984(3) 0.58020(9) 0.4502(2) 0.0364(4) Uani 1 1 d .
O4 O 0.7598(3) 0.52876(8) 0.4133(2) 0.0510(4) Uani 1 1 d .
O5 O 0.6519(3) 0.59062(8) 0.5974(2) 0.0572(5) Uani 1 1 d .
O6 O 0.8526(2) 1.06637(7) 0.02923(18) 0.0316(3) Uani 1 1 d .
O7 O 0.9016(2) 1.13205(8) 0.2825(2) 0.0444(4) Uani 1 1 d .
C16 C 0.8749(3) 1.12361(10) 0.1127(3) 0.0309(5) Uani 1 1 d .
C17 C 0.8629(3) 1.17592(10) -0.0293(3) 0.0284(5) Uani 1 1 d .
C18 C 0.8701(3) 1.23897(10) 0.0345(3) 0.0306(5) Uani 1 1 d .
H18A H 0.8825 1.2474 0.1642 0.037 Uiso 1 1 calc R
C19 C 0.8591(3) 1.28930(10) -0.0920(3) 0.0327(5) Uani 1 1 d .
H19A H 0.8595 1.3320 -0.0510 0.039 Uiso 1 1 calc R
C20 C 0.8475(3) 1.27486(10) -0.2798(3) 0.0292(5) Uani 1 1 d .
C21 C 0.8420(3) 1.21285(10) -0.3476(3) 0.0313(5) Uani 1 1 d .
H21A H 0.8348 1.2047 -0.4765 0.038 Uiso 1 1 calc R
C22 C 0.8473(3) 1.16357(10) -0.2215(3) 0.0307(5) Uani 1 1 d .
H22A H 0.8403 1.1211 -0.2651 0.037 Uiso 1 1 calc R
N2 N 0.8449(3) 1.32822(9) -0.4132(3) 0.0373(4) Uani 1 1 d .
O8 O 0.7884(3) 1.38028(8) -0.3750(2) 0.0542(5) Uani 1 1 d .
O9 O 0.9043(3) 1.31780(9) -0.5535(2) 0.0547(5) Uani 1 1 d .

loop_
_atom_site_aniso_label
_atom_site_aniso_U_11
_atom_site_aniso_U_22
_atom_site_aniso_U_33
_atom_site_aniso_U_23
_atom_site_aniso_U_13
_atom_site_aniso_U_12
O1 0.0322(8) 0.0408(9) 0.0333(8) -0.0051(7) 0.0090(6) -0.0026(6)
C2 0.0424(12) 0.0326(11) 0.0234(9) 0.0009(9) 0.0087(8) 0.0030(10)
C3 0.0356(11) 0.0242(11) 0.0253(10) 0.0032(9) 0.0045(8) 0.0005(9)
C4 0.0333(10) 0.0228(11) 0.0278(10) 0.0040(8) 0.0079(8) 0.0013(8)
C5 0.0333(10) 0.0293(12) 0.0246(9) 0.0046(8) 0.0061(8) -0.0001(8)
C6 0.0450(13) 0.0338(13) 0.0257(11) 0.0025(9) 0.0051(9) -0.0042(10)
C7 0.0416(12) 0.0341(13) 0.0415(12) 0.0005(10) 0.0172(10) 0.0029(10)
C8 0.0609(16) 0.0667(19) 0.0337(12) 0.0133(12) 0.0180(12) -0.0004(13)
O2 0.0500(9) 0.0290(9) 0.0277(7) -0.0018(6) 0.0091(7) -0.0058(7)
O3 0.0907(13) 0.0393(11) 0.0277(9) -0.0047(7) 0.0110(9) 0.0066(9)
C9 0.0319(11) 0.0302(13) 0.0330(12) -0.0058(9) 0.0093(9) -0.0025(9)
C10 0.0246(9) 0.0307(12) 0.0310(11) -0.0024(9) 0.0083(8) -0.0035(8)
C11 0.0346(11) 0.0339(13) 0.0262(11) -0.0067(9) 0.0084(9) -0.0019(9)
C12 0.0309(10) 0.0277(12) 0.0333(11) -0.0057(9) 0.0080(9) 0.0002(8)
C13 0.0266(10) 0.0315(12) 0.0301(11) -0.0002(9) 0.0094(9) -0.0026(8)
C14 0.0353(11) 0.0353(13) 0.0295(11) -0.0057(9) 0.0123(9) -0.0040(9)
C15 0.0317(11) 0.0281(12) 0.0339(12) -0.0078(9) 0.0090(9) -0.0017(9)
N1 0.0406(10) 0.0345(12) 0.0326(10) -0.0005(8) 0.0082(8) -0.0046(8)
O4 0.0762(12) 0.0349(10) 0.0391(9) 0.0006(7) 0.0117(8) 0.0124(8)
O5 0.0876(14) 0.0501(12) 0.0466(10) 0.0015(9) 0.0394(10) -0.0033(10)
O6 0.0433(8) 0.0230(8) 0.0278(8) 0.0011(6) 0.0089(6) -0.0024(6)
O7 0.0664(11) 0.0341(10) 0.0303(9) -0.0049(7) 0.0096(8) 0.0007(8)
C16 0.0320(11) 0.0287(12) 0.0305(12) -0.0027(9) 0.0063(9) 0.0004(9)
C17 0.0257(10) 0.0285(12) 0.0303(10) -0.0027(8) 0.0068(8) -0.0008(8)
C18 0.0331(11) 0.0301(13) 0.0294(11) -0.0054(9) 0.0103(9) -0.0024(9)
C19 0.0361(12) 0.0255(12) 0.0372(12) -0.0065(9) 0.0116(10) -0.0026(9)
C20 0.0256(10) 0.0285(12) 0.0321(11) 0.0011(9) 0.0057(9) -0.0012(9)
C21 0.0320(11) 0.0342(13) 0.0286(11) -0.0021(9) 0.0102(9) -0.0009(9)
C22 0.0313(11) 0.0255(12) 0.0354(11) -0.0053(9) 0.0094(9) -0.0008(9)
N2 0.0425(10) 0.0311(12) 0.0337(11) 0.0019(8) 0.0030(9) -0.0037(8)
O8 0.0799(13) 0.0318(11) 0.0452(10) 0.0013(8) 0.0081(9) 0.0065(8)
O9 0.0780(12) 0.0500(12) 0.0427(10) 0.0086(8) 0.0276(9) -0.0026(9)

loop_
_atom_type_symbol
_atom_type_description
_atom_type_scat_dispersion_real
_atom_type_scat_dispersion_imag
_atom_type_scat_source
C C 0.0033 0.0016 'International Tables Vol C Tables 4.2.6.8 and 6.1.1.4'
H H 0.0000 0.0000 'International Tables Vol C Tables 4.2.6.8 and 6.1.1.4'
N N 0.0061 0.0033 'International Tables Vol C Tables 4.2.6.8 and 6.1.1.4'
O O 0.0106 0.0060 'International Tables Vol C Tables 4.2.6.8 and 6.1.1.4'

loop_
_geom_angle_atom_site_label_1
_geom_angle_atom_site_label_2
_geom_angle_atom_site_label_3
_geom_angle
C5 O1 C2 109.74(14)
O1 C2 C8 109.84(19)
O1 C2 C3 105.31(15)
C8 C2 C3 113.30(17)
O6 C3 C4 105.57(14)
O6 C3 C2 109.99(16)
C4 C3 C2 103.09(16)
C3 C4 C5 100.75(15)
C3 C4 C7 116.07(17)
C5 C4 C7 116.15(17)
O1 C5 C6 109.82(17)
O1 C5 C4 105.55(15)
C6 C5 C4 117.24(17)
O2 C6 C5 109.19(16)
C9 O2 C6 114.98(16)
O3 C9 O2 123.9(2)
O3 C9 C10 123.3(2)
O2 C9 C10 112.81(17)
C15 C10 C11 120.3(2)
C15 C10 C9 122.5(2)
C11 C10 C9 117.16(18)
C12 C11 C10 120.29(18)
C11 C12 C13 118.0(2)
C14 C13 C12 123.2(2)
C14 C13 N1 119.08(18)
C12 C13 N1 117.67(19)
C13 C14 C15 118.21(19)
C14 C15 C10 119.9(2)
O4 N1 O5 123.19(19)
O4 N1 C13 118.69(18)
O5 N1 C13 118.11(18)
C16 O6 C3 117.96(15)
O7 C16 O6 124.2(2)
O7 C16 C17 124.31(19)
O6 C16 C17 111.49(17)
C18 C17 C22 119.61(19)
C18 C17 C16 118.24(18)
C22 C17 C16 122.15(19)
C19 C18 C17 120.47(19)
C20 C19 C18 117.9(2)
C19 C20 C21 123.1(2)
C19 C20 N2 118.20(19)
C21 C20 N2 118.66(18)
C22 C21 C20 118.15(19)
C21 C22 C17 120.7(2)
O8 N2 O9 123.84(19)
O8 N2 C20 118.13(19)
O9 N2 C20 118.01(19)

loop_
_geom_bond_atom_site_label_1
_geom_bond_atom_site_label_2
_geom_bond_distance
O1 C5 1.430(2)
O1 C2 1.444(2)
C2 C8 1.520(3)
C2 C3 1.523(3)
C3 O6 1.465(2)
C3 C4 1.513(3)
C4 C5 1.518(3)
C4 C7 1.523(3)
C5 C6 1.500(3)
C6 O2 1.456(2)
O2 C9 1.331(2)
O3 C9 1.202(3)
C9 C10 1.503(3)
C10 C15 1.391(3)
C10 C11 1.395(3)
C11 C12 1.378(3)
C12 C13 1.384(3)
C13 C14 1.376(3)
C13 N1 1.474(3)
C14 C15 1.388(3)
N1 O4 1.215(2)
N1 O5 1.222(2)
O6 C16 1.331(2)
O7 C16 1.210(2)
C16 C17 1.491(3)
C17 C18 1.394(3)
C17 C22 1.396(3)
C18 C19 1.386(3)
C19 C20 1.380(3)
C20 C21 1.384(3)
C20 N2 1.476(3)
C21 C22 1.373(3)
N2 O8 1.216(2)
N2 O9 1.224(2)

loop_
_geom_torsion_atom_site_label_1
_geom_torsion_atom_site_label_2
_geom_torsion_atom_site_label_3
_geom_torsion_atom_site_label_4
_geom_torsion
C5 O1 C2 C8 -117.55(18)
C5 O1 C2 C3 4.8(2)
O1 C2 C3 O6 84.79(19)
C8 C2 C3 O6 -155.14(18)
O1 C2 C3 C4 -27.41(19)
C8 C2 C3 C4 92.7(2)
O6 C3 C4 C5 -77.40(17)
C2 C3 C4 C5 38.01(17)
O6 C3 C4 C7 48.9(2)
C2 C3 C4 C7 164.33(17)
C2 O1 C5 C6 147.12(16)
C2 O1 C5 C4 19.9(2)
C3 C4 C5 O1 -35.99(18)
C7 C4 C5 O1 -162.25(17)
C3 C4 C5 C6 -158.62(17)
C7 C4 C5 C6 75.1(2)
O1 C5 C6 O2 -66.3(2)
C4 C5 C6 O2 54.1(2)
C5 C6 O2 C9 -162.72(17)
C6 O2 C9 O3 1.9(3)
C6 O2 C9 C10 -176.53(16)
O3 C9 C10 C15 -170.8(2)
O2 C9 C10 C15 7.6(3)
O3 C9 C10 C11 7.3(3)
O2 C9 C10 C11 -174.26(17)
C15 C10 C11 C12 -0.2(3)
C9 C10 C11 C12 -178.40(18)
C10 C11 C12 C13 1.2(3)
C11 C12 C13 C14 -0.6(3)
C11 C12 C13 N1 177.84(17)
C12 C13 C14 C15 -1.0(3)
N1 C13 C14 C15 -179.44(17)
C13 C14 C15 C10 2.0(3)
C11 C10 C15 C14 -1.4(3)
C9 C10 C15 C14 176.64(18)
C14 C13 N1 O4 -160.40(19)
C12 C13 N1 O4 21.1(3)
C14 C13 N1 O5 20.1(3)
C12 C13 N1 O5 -158.38(19)
C4 C3 O6 C16 -172.46(16)
C2 C3 O6 C16 77.0(2)
C3 O6 C16 O7 0.3(3)
C3 O6 C16 C17 -179.71(15)
O7 C16 C17 C18 -4.2(3)
O6 C16 C17 C18 175.78(17)
O7 C16 C17 C22 174.9(2)
O6 C16 C17 C22 -5.0(3)
C22 C17 C18 C19 0.9(3)
C16 C17 C18 C19 -179.88(18)
C17 C18 C19 C20 -2.1(3)
C18 C19 C20 C21 1.5(3)
C18 C19 C20 N2 -177.32(17)
C19 C20 C21 C22 0.3(3)
N2 C20 C21 C22 179.12(17)
C20 C21 C22 C17 -1.6(3)
C18 C17 C22 C21 1.0(3)
C16 C17 C22 C21 -178.21(18)
C19 C20 N2 O8 -23.5(3)
C21 C20 N2 O8 157.67(19)
C19 C20 N2 O9 154.76(19)
C21 C20 N2 O9 -24.1(3)
